data_4347286
loop_
_publ_author_name
'Bachmann, Michael'
'Suter, Dominik'
'Blacque, Olivier'
'Venkatesan, Koushik'

_publ_section_title
;
 Tunable and Efficient White Light Phosphorescent Emission Based on Single
 Component N-Heterocyclic Carbene Platinum(II) Complexes.
;
_journal_issue 10
_journal_name_full 'Inorganic chemistry'
_journal_page_first 4733
_journal_page_last 4745
_journal_paper_doi 10.1021/acs.inorgchem.5b02962
_journal_volume 55
_journal_year 2016
_chemical_formula_moiety 'C35 H39 N3 Pt'
_chemical_formula_sum 'C35 H39 N3 Pt'
_chemical_formula_weight 696.78
_chemical_name_systematic
'Bis[(4-<i>tert</i>-butylphenyl)ethynyl][1-(1-methyethyl)-3-(pyridin-2-yl-\k<i>N</i>)-2,3-dihydro-1H-imidazol-2-yl-\k<i>C</i>^2^] platinum(II)'
_space_group_crystal_system monoclinic
_space_group_IT_number 14
_space_group_name_Hall '-P 2ybc'
_space_group_name_H-M_alt 'P 1 21/c 1'
_atom_sites_solution_hydrogens geom
_atom_sites_solution_primary heavy
_audit_creation_date 2014-11-27
_audit_creation_method
;
Olex2 1.2
(compiled 2014.08.28 svn.r2986 for OlexSys, GUI svn.r4874)
;
_cell_angle_alpha 90
_cell_angle_beta 106.7338(8)
_cell_angle_gamma 90
_cell_formula_units_Z 4
_cell_length_a 14.83670(12)
_cell_length_b 14.15225(10)
_cell_length_c 15.38219(11)
_cell_measurement_reflns_used 36003
_cell_measurement_temperature 183(1)
_cell_measurement_theta_max 32.7
_cell_measurement_theta_min 2.2
_cell_volume 3093.07(4)
_computing_cell_refinement
;
CrysAlisPro, version 1.171.37.31d (Agilent Technologies, 2012)
;
_computing_data_collection
;
CrysAlisPro, version 1.171.37.31d (Agilent Technologies, 2012)
;
_computing_data_reduction
;
CrysAlisPro, version 1.171.36.20 (Agilent Technologies, 2012)
;
_computing_molecular_graphics
;
<i>Mercury</i> (Macrae et al., 2006)
;
_computing_publication_material
; 
Olex2 (Dolomanov et al., 2009), <i>PLATON for Windows</i> (Spek, 2003) and
<i>publCIF</i> (Westrip, 2010)
;
_computing_structure_refinement ' SHELXL2013 (Sheldrick, 2008)'
_computing_structure_solution
;
SHELXS97 (Sheldrick, 2008)
;
_diffrn_ambient_temperature 183(1)
_diffrn_detector 'CCD plate'
_diffrn_detector_area_resol_mean 10.3801
_diffrn_detector_type Atlas
_diffrn_measured_fraction_theta_full 0.999
_diffrn_measured_fraction_theta_max 1.000
_diffrn_measurement_details
;
#__ type_ start__ end____ width___ exp.time_
  1 omega  -48.00   53.60   0.8000   60.0000
omega____ theta____ kappa____ phi______ frames
    -       19.6194  -19.0000   60.0000 127

#__ type_ start__ end____ width___ exp.time_
  2 omega  -59.00   21.00   0.8000   60.0000
omega____ theta____ kappa____ phi______ frames
    -       19.6194  -19.0000 -180.0000 100

#__ type_ start__ end____ width___ exp.time_
  3 omega  -97.00  -57.00   0.8000   60.0000
omega____ theta____ kappa____ phi______ frames
    -      -20.2444  178.0000  -90.0000 50

#__ type_ start__ end____ width___ exp.time_
  4 omega   -9.00   89.40   0.8000   60.0000
omega____ theta____ kappa____ phi______ frames
    -       19.6194   57.0000  120.0000 123

#__ type_ start__ end____ width___ exp.time_
  5 omega  -56.00  -29.60   0.8000   60.0000
omega____ theta____ kappa____ phi______ frames
    -       19.6194  -19.0000  -30.0000 33

#__ type_ start__ end____ width___ exp.time_
  6 omega  -25.00   43.00   0.8000   60.0000
omega____ theta____ kappa____ phi______ frames
    -       19.6194  -19.0000  -30.0000 85

#__ type_ start__ end____ width___ exp.time_
  7 omega   51.00   82.20   0.8000   60.0000
omega____ theta____ kappa____ phi______ frames
    -       19.6194   77.0000 -120.0000 39

#__ type_ start__ end____ width___ exp.time_
  8 omega    6.00   75.60   0.8000   60.0000
omega____ theta____ kappa____ phi______ frames
    -       19.6194 -130.0000  -21.6983 87

#__ type_ start__ end____ width___ exp.time_
  9 omega   -7.00   94.60   0.8000   60.0000
omega____ theta____ kappa____ phi______ frames
    -       19.6194   37.0000 -150.0000 127

#__ type_ start__ end____ width___ exp.time_
 10 omega  -14.00   98.00   0.8000   60.0000
omega____ theta____ kappa____ phi______ frames
    -       19.6194   77.0000  -60.0000 140

#__ type_ start__ end____ width___ exp.time_
 11 omega  -99.00  -42.20   0.8000   60.0000
omega____ theta____ kappa____ phi______ frames
    -      -20.2444  157.0000   34.3376 71

#__ type_ start__ end____ width___ exp.time_
 12 omega -109.00  -56.20   0.8000   60.0000
omega____ theta____ kappa____ phi______ frames
    -      -20.2444  178.0000  150.0000 66
;
_diffrn_measurement_device 'four-circle diffractometer'
_diffrn_measurement_device_type 'SuperNova, Dual, Cu at zero, Atlas'
_diffrn_measurement_method '\w scans'
_diffrn_orient_matrix_UB_11 0.0430861000
_diffrn_orient_matrix_UB_12 -0.0217325000
_diffrn_orient_matrix_UB_13 0.0238576000
_diffrn_orient_matrix_UB_21 -0.0208493000
_diffrn_orient_matrix_UB_22 -0.0164819000
_diffrn_orient_matrix_UB_23 0.0332409000
_diffrn_orient_matrix_UB_31 -0.0141366000
_diffrn_orient_matrix_UB_32 -0.0420765000
_diffrn_orient_matrix_UB_33 -0.0253825000
_diffrn_radiation_monochromator mirror
_diffrn_radiation_probe x-ray
_diffrn_radiation_type MoK\a
_diffrn_radiation_wavelength 0.71073
_diffrn_reflns_av_R_equivalents 0.0278
_diffrn_reflns_av_unetI/netI 0.0147
_diffrn_reflns_Laue_measured_fraction_full 0.999
_diffrn_reflns_Laue_measured_fraction_max 1.000
_diffrn_reflns_limit_h_max 19
_diffrn_reflns_limit_h_min -19
_diffrn_reflns_limit_k_max 18
_diffrn_reflns_limit_k_min -18
_diffrn_reflns_limit_l_max 19
_diffrn_reflns_limit_l_min -19
_diffrn_reflns_number 60807
_diffrn_reflns_point_group_measured_fraction_full 0.999
_diffrn_reflns_point_group_measured_fraction_max 1.000
_diffrn_reflns_theta_full 25.242
_diffrn_reflns_theta_max 27.485
_diffrn_reflns_theta_min 2.213
_diffrn_source 'SuperNova (Mo) X-ray Source'
_exptl_absorpt_coefficient_mu 4.563
_exptl_absorpt_correction_T_max 0.926
_exptl_absorpt_correction_T_min 0.593
_exptl_absorpt_correction_type analytical
_exptl_absorpt_process_details
;
CrysAlisPro, Agilent Technologies, Version 1.171.36.20
(release 27-06-2012 CrysAlis171 .NET) (compiled Jul 11 2012,15:38:31)
Analytical numeric absorption correction using a multifaceted crystal
model based on expressions derived by R.C. Clark & J.S. Reid.
(Clark, R. C. & Reid, J. S. (1995). Acta Cryst. A51, 887-897)
;
_exptl_crystal_colour yellow
_exptl_crystal_density_diffrn 1.496
_exptl_crystal_description plate
_exptl_crystal_F_000 1392
_exptl_crystal_size_max 0.15
_exptl_crystal_size_mid 0.13
_exptl_crystal_size_min 0.02
_refine_diff_density_max 3.166
_refine_diff_density_min -1.701
_refine_diff_density_rms 0.094
_refine_ls_extinction_method none
_refine_ls_goodness_of_fit_ref 1.114
_refine_ls_hydrogen_treatment constr
_refine_ls_matrix_type full
_refine_ls_number_parameters 360
_refine_ls_number_reflns 7098
_refine_ls_number_restraints 0
_refine_ls_restrained_S_all 1.114
_refine_ls_R_factor_all 0.0310
_refine_ls_R_factor_gt 0.0264
_refine_ls_shift/su_max 0.002
_refine_ls_shift/su_mean 0.000
_refine_ls_structure_factor_coef Fsqd
_refine_ls_weighting_details 'w=1/[\s^2^(Fo^2^)+(0.0116P)^2^+10.1670P] where P=(Fo^2^+2Fc^2^)/3'
_refine_ls_weighting_scheme calc
_refine_ls_wR_factor_gt 0.0555
_refine_ls_wR_factor_ref 0.0577
_reflns_number_gt 6443
_reflns_number_total 7098
_reflns_threshold_expression 'I > 2\s(I)'
_cod_data_source_file ic5b02962_si_002.cif
_cod_data_source_block 1
_cod_original_cell_volume 3093.06(4)
_cod_database_code 4347286
_shelxl_version_number 2014/6
_olex2_refinement_description
;
1. Fixed Uiso
 At 1.2 times of:
  All C(H) groups
 At 1.5 times of:
  All C(H,H,H) groups
2.a Ternary CH refined with riding coordinates:
 C9(H9)
2.b Aromatic/amide H refined with riding coordinates:
 C1(H1), C2(H2), C3(H3), C4(H4), C7(H7), C8(H8), C15(H15), C16(H16), C18(H18),
 C19(H19), C27(H27), C28(H28), C30(H30), C31(H31)
2.c Idealised Me refined as rotating group:
 C10(H10A,H10B,H10C), C11(H11A,H11B,H11C), C21(H21A,H21B,H21C), C22(H22A,H22B,
 H22C), C23(H23A,H23B,H23C), C33(H33A,H33B,H33C), C34(H34A,H34B,H34C), C35(H35A,
 H35B,H35C)
;

loop_
_space_group_symop_operation_xyz
'x, y, z'
'-x, y+1/2, -z+1/2'
'-x, -y, -z'
'x, -y-1/2, z-1/2'

loop_
_atom_site_label
_atom_site_type_symbol
_atom_site_fract_x
_atom_site_fract_y
_atom_site_fract_z
_atom_site_U_iso_or_equiv
_atom_site_adp_type
_atom_site_occupancy
_atom_site_site_symmetry_order
_atom_site_calc_flag
_atom_site_refinement_flags_posn
C1 C 0.0148(3) 0.3693(3) 0.7791(3) 0.0378(9) Uani 1 1 d .
H1 H -0.0139 0.3561 0.7182 0.045 Uiso 1 1 calc R
C2 C -0.0098(3) 0.4503(3) 0.8161(3) 0.0456(10) Uani 1 1 d .
H2 H -0.0555 0.4907 0.7812 0.055 Uiso 1 1 calc R
C3 C 0.0347(3) 0.4708(3) 0.9063(3) 0.0432(10) Uani 1 1 d .
H3 H 0.0206 0.5263 0.9321 0.052 Uiso 1 1 calc R
C4 C 0.0999(3) 0.4083(3) 0.9578(3) 0.0356(8) Uani 1 1 d .
H4 H 0.1294 0.4202 1.0189 0.043 Uiso 1 1 calc R
C5 C 0.1200(3) 0.3284(3) 0.9167(2) 0.0302(8) Uani 1 1 d .
C6 C 0.2011(2) 0.1833(3) 0.9115(2) 0.0270(7) Uani 1 1 d .
C7 C 0.2694(3) 0.1628(3) 1.0612(2) 0.0402(9) Uani 1 1 d .
H7 H 0.3038 0.1345 1.1151 0.048 Uiso 1 1 calc R
C8 C 0.2266(3) 0.2453(3) 1.0535(3) 0.0387(9) Uani 1 1 d .
H8 H 0.2257 0.2863 1.1004 0.046 Uiso 1 1 calc R
C9 C 0.2775(3) 0.0285(3) 0.9538(3) 0.0410(9) Uani 1 1 d .
H9 H 0.2726 0.0245 0.8890 0.049 Uiso 1 1 calc R
C10 C 0.3777(4) 0.0043(4) 1.0070(4) 0.0732(17) Uani 1 1 d .
H10A H 0.3830 0.0033 1.0707 0.110 Uiso 1 1 calc GR
H10B H 0.4197 0.0510 0.9954 0.110 Uiso 1 1 calc GR
H10C H 0.3938 -0.0567 0.9886 0.110 Uiso 1 1 calc GR
C11 C 0.2066(5) -0.0394(4) 0.9731(5) 0.0832(19) Uani 1 1 d .
H11A H 0.2230 -0.1029 0.9619 0.125 Uiso 1 1 calc GR
H11B H 0.1450 -0.0249 0.9342 0.125 Uiso 1 1 calc GR
H11C H 0.2070 -0.0333 1.0354 0.125 Uiso 1 1 calc GR
C12 C 0.0553(3) 0.2166(3) 0.6504(3) 0.0310(8) Uani 1 1 d .
C13 C 0.0060(2) 0.2361(3) 0.5832(3) 0.0290(7) Uani 1 1 d .
C14 C -0.0570(3) 0.2627(3) 0.4918(2) 0.0327(8) Uani 1 1 d .
C15 C -0.0345(3) 0.3384(3) 0.4437(3) 0.0392(9) Uani 1 1 d .
H15 H 0.0199 0.3731 0.4692 0.047 Uiso 1 1 calc R
C16 C -0.0919(3) 0.3626(3) 0.3585(3) 0.0419(10) Uani 1 1 d .
H16 H -0.0749 0.4128 0.3276 0.050 Uiso 1 1 calc R
C17 C -0.1739(3) 0.3135(3) 0.3183(2) 0.0385(9) Uani 1 1 d .
C18 C -0.1967(3) 0.2389(3) 0.3674(3) 0.0424(10) Uani 1 1 d .
H18 H -0.2520 0.2052 0.3424 0.051 Uiso 1 1 calc R
C19 C -0.1398(3) 0.2137(3) 0.4518(3) 0.0400(9) Uani 1 1 d .
H19 H -0.1570 0.1633 0.4824 0.048 Uiso 1 1 calc R
C20 C -0.2392(3) 0.3374(4) 0.2234(3) 0.0478(11) Uani 1 1 d .
C21 C -0.3367(3) 0.3621(4) 0.2306(3) 0.0595(13) Uani 1 1 d .
H21A H -0.3617 0.3093 0.2553 0.089 Uiso 1 1 calc GR
H21B H -0.3775 0.3768 0.1714 0.089 Uiso 1 1 calc GR
H21C H -0.3324 0.4158 0.2697 0.089 Uiso 1 1 calc GR
C22 C -0.2011(4) 0.4190(4) 0.1801(3) 0.0679(16) Uani 1 1 d .
H22A H -0.1972 0.4746 0.2167 0.102 Uiso 1 1 calc GR
H22B H -0.2425 0.4307 0.1205 0.102 Uiso 1 1 calc GR
H22C H -0.1396 0.4032 0.1758 0.102 Uiso 1 1 calc GR
C23 C -0.2449(4) 0.2509(5) 0.1621(3) 0.0709(16) Uani 1 1 d .
H23A H -0.1832 0.2358 0.1581 0.106 Uiso 1 1 calc GR
H23B H -0.2856 0.2646 0.1027 0.106 Uiso 1 1 calc GR
H23C H -0.2695 0.1982 0.1873 0.106 Uiso 1 1 calc GR
C24 C 0.2088(2) 0.0980(2) 0.7353(2) 0.0256(7) Uani 1 1 d .
C25 C 0.2613(3) 0.0485(3) 0.7086(2) 0.0288(7) Uani 1 1 d .
C26 C 0.3308(3) -0.0092(3) 0.6847(2) 0.0311(8) Uani 1 1 d .
C27 C 0.3331(3) -0.0213(3) 0.5961(3) 0.0429(10) Uani 1 1 d .
H27 H 0.2885 0.0091 0.5495 0.051 Uiso 1 1 calc R
C28 C 0.4004(3) -0.0776(3) 0.5754(3) 0.0434(10) Uani 1 1 d .
H28 H 0.3995 -0.0839 0.5150 0.052 Uiso 1 1 calc R
C29 C 0.4689(3) -0.1246(3) 0.6412(3) 0.0352(8) Uani 1 1 d .
C30 C 0.4669(3) -0.1119(3) 0.7303(3) 0.0475(11) Uani 1 1 d .
H30 H 0.5118 -0.1421 0.7769 0.057 Uiso 1 1 calc R
C31 C 0.4001(3) -0.0557(3) 0.7515(3) 0.0450(11) Uani 1 1 d .
H31 H 0.4015 -0.0487 0.8120 0.054 Uiso 1 1 calc R
C32 C 0.5447(3) -0.1864(3) 0.6199(3) 0.0444(10) Uani 1 1 d .
C33 C 0.6394(4) -0.1353(5) 0.6554(5) 0.088(2) Uani 1 1 d .
H33A H 0.6376 -0.0772 0.6228 0.132 Uiso 1 1 calc GR
H33B H 0.6887 -0.1748 0.6467 0.132 Uiso 1 1 calc GR
H33C H 0.6511 -0.1221 0.7189 0.132 Uiso 1 1 calc GR
C34 C 0.5525(5) -0.2803(5) 0.6672(5) 0.096(2) Uani 1 1 d .
H34A H 0.5670 -0.2705 0.7315 0.144 Uiso 1 1 calc GR
H34B H 0.6017 -0.3169 0.6543 0.144 Uiso 1 1 calc GR
H34C H 0.4939 -0.3137 0.6460 0.144 Uiso 1 1 calc GR
C35 C 0.5286(5) -0.2019(5) 0.5193(4) 0.092(2) Uani 1 1 d .
H35A H 0.4693 -0.2332 0.4944 0.138 Uiso 1 1 calc GR
H35B H 0.5783 -0.2403 0.5100 0.138 Uiso 1 1 calc GR
H35C H 0.5278 -0.1421 0.4898 0.138 Uiso 1 1 calc GR
N1 N 0.0795(2) 0.3084(2) 0.8288(2) 0.0294(6) Uani 1 1 d .
N2 N 0.1828(2) 0.2592(2) 0.96081(19) 0.0282(6) Uani 1 1 d .
N3 N 0.2537(2) 0.1251(2) 0.9732(2) 0.0324(7) Uani 1 1 d .
Pt1 Pt 0.13607(2) 0.19273(2) 0.77824(2) 0.02256(4) Uani 1 1 d .

loop_
_atom_site_aniso_label
_atom_site_aniso_U_11
_atom_site_aniso_U_22
_atom_site_aniso_U_33
_atom_site_aniso_U_23
_atom_site_aniso_U_13
_atom_site_aniso_U_12
C1 0.036(2) 0.034(2) 0.044(2) -0.0012(17) 0.0117(17) 0.0066(16)
C2 0.045(2) 0.039(2) 0.057(3) 0.003(2) 0.021(2) 0.0128(19)
C3 0.054(3) 0.031(2) 0.055(3) -0.0044(19) 0.031(2) 0.0040(19)
C4 0.038(2) 0.032(2) 0.044(2) -0.0085(16) 0.0211(17) -0.0049(16)
C5 0.0280(17) 0.0334(19) 0.0332(18) -0.0022(15) 0.0152(15) -0.0047(14)
C6 0.0216(15) 0.0366(19) 0.0237(16) -0.0009(14) 0.0079(12) -0.0031(14)
C7 0.041(2) 0.056(3) 0.0213(17) 0.0010(17) 0.0063(15) 0.0038(19)
C8 0.038(2) 0.054(3) 0.0246(18) -0.0082(17) 0.0099(15) -0.0027(19)
C9 0.050(2) 0.041(2) 0.034(2) 0.0052(17) 0.0157(18) 0.0121(19)
C10 0.067(4) 0.071(4) 0.074(4) 0.008(3) 0.007(3) 0.036(3)
C11 0.101(5) 0.045(3) 0.115(5) 0.001(3) 0.048(4) -0.006(3)
C12 0.0320(19) 0.0294(18) 0.037(2) -0.0077(15) 0.0183(16) -0.0030(15)
C13 0.0235(17) 0.0286(18) 0.038(2) -0.0040(15) 0.0131(15) 0.0057(14)
C14 0.0314(19) 0.041(2) 0.0256(17) -0.0006(15) 0.0074(14) 0.0099(16)
C15 0.0273(19) 0.052(2) 0.037(2) 0.0025(18) 0.0077(16) 0.0004(17)
C16 0.034(2) 0.055(3) 0.038(2) 0.0123(19) 0.0115(17) 0.0028(19)
C17 0.035(2) 0.053(2) 0.0266(18) 0.0062(17) 0.0073(15) 0.0080(18)
C18 0.039(2) 0.049(2) 0.032(2) 0.0006(18) 0.0000(17) -0.0038(19)
C19 0.044(2) 0.041(2) 0.0313(19) 0.0044(16) 0.0052(17) -0.0017(18)
C20 0.041(2) 0.069(3) 0.030(2) 0.015(2) 0.0059(17) 0.004(2)
C21 0.044(3) 0.085(4) 0.045(3) 0.016(3) 0.007(2) 0.011(3)
C22 0.056(3) 0.094(4) 0.049(3) 0.035(3) 0.008(2) 0.004(3)
C23 0.073(4) 0.099(5) 0.033(2) -0.006(3) 0.003(2) 0.009(3)
C24 0.0257(16) 0.0296(17) 0.0196(15) 0.0044(13) 0.0037(13) 0.0003(14)
C25 0.0306(18) 0.0316(18) 0.0242(16) 0.0012(14) 0.0082(14) 0.0004(15)
C26 0.0295(18) 0.0322(19) 0.0322(18) -0.0014(15) 0.0096(15) 0.0028(15)
C27 0.042(2) 0.054(3) 0.031(2) 0.0038(18) 0.0085(17) 0.019(2)
C28 0.043(2) 0.057(3) 0.0296(19) -0.0007(19) 0.0107(17) 0.016(2)
C29 0.0314(19) 0.037(2) 0.037(2) -0.0067(16) 0.0084(16) 0.0063(16)
C30 0.042(2) 0.063(3) 0.033(2) 0.004(2) 0.0023(17) 0.021(2)
C31 0.044(2) 0.061(3) 0.0268(19) -0.0017(18) 0.0060(17) 0.016(2)
C32 0.037(2) 0.050(2) 0.046(2) -0.010(2) 0.0107(18) 0.0141(19)
C33 0.045(3) 0.099(5) 0.123(6) -0.035(4) 0.029(3) 0.011(3)
C34 0.109(6) 0.072(4) 0.131(6) 0.023(4) 0.071(5) 0.049(4)
C35 0.083(4) 0.129(6) 0.063(4) -0.019(4) 0.019(3) 0.062(4)
N1 0.0278(15) 0.0315(15) 0.0308(15) -0.0019(13) 0.0116(12) 0.0006(13)
N2 0.0279(15) 0.0359(16) 0.0236(14) -0.0064(12) 0.0121(12) -0.0030(13)
N3 0.0320(16) 0.0396(18) 0.0257(15) 0.0016(13) 0.0087(12) 0.0046(14)
Pt1 0.02155(6) 0.02712(7) 0.01915(6) -0.00076(5) 0.00610(4) -0.00002(5)

loop_
_atom_type_symbol
_atom_type_description
_atom_type_scat_dispersion_real
_atom_type_scat_dispersion_imag
_atom_type_scat_source
C C 0.0033 0.0016 'International Tables Vol C Tables 4.2.6.8 and 6.1.1.4'
H H 0.0000 0.0000 'International Tables Vol C Tables 4.2.6.8 and 6.1.1.4'
N N 0.0061 0.0033 'International Tables Vol C Tables 4.2.6.8 and 6.1.1.4'
Pt Pt -1.7033 8.3905 'International Tables Vol C Tables 4.2.6.8 and 6.1.1.4'

loop_
_exptl_crystal_face_index_h
_exptl_crystal_face_index_k
_exptl_crystal_face_index_l
_exptl_crystal_face_perp_dist
_exptl_oxdiff_crystal_face_indexfrac_h
_exptl_oxdiff_crystal_face_indexfrac_k
_exptl_oxdiff_crystal_face_indexfrac_l
_exptl_oxdiff_crystal_face_x
_exptl_oxdiff_crystal_face_y
_exptl_oxdiff_crystal_face_z
0 0 1 0.0514 0.0001 0.0000 0.9989 0.0238 0.0332 -0.0254
1 4 -1 0.0627 0.9954 3.9958 -0.9989 -0.0678 -0.1198 -0.1568
-1 -4 1 0.0627 -0.9954 -3.9958 0.9989 0.0678 0.1198 0.1568
-1 0 0 0.0121 -0.9992 -0.0004 0.0004 -0.0430 0.0209 0.0141
1 0 0 0.0051 0.9992 0.0004 -0.0004 0.0430 -0.0209 -0.0141
0 -1 -4 0.0683 0.0004 -0.9989 -3.9958 -0.0736 -0.1164 0.1434

loop_
_geom_angle_atom_site_label_1
_geom_angle_atom_site_label_2
_geom_angle_atom_site_label_3
_geom_angle
C2 C1 H1 119.1
N1 C1 H1 119.1
N1 C1 C2 121.8(4)
C1 C2 H2 120.5
C1 C2 C3 118.9(4)
C3 C2 H2 120.5
C2 C3 H3 120.2
C4 C3 C2 119.6(4)
C4 C3 H3 120.2
C3 C4 H4 120.8
C5 C4 C3 118.3(4)
C5 C4 H4 120.8
C4 C5 N2 124.2(3)
N1 C5 C4 123.0(4)
N1 C5 N2 112.8(3)
N2 C6 Pt1 113.3(2)
N3 C6 N2 104.9(3)
N3 C6 Pt1 141.6(3)
C8 C7 H7 126.1
C8 C7 N3 107.9(3)
N3 C7 H7 126.1
C7 C8 H8 126.7
C7 C8 N2 106.7(3)
N2 C8 H8 126.7
C10 C9 H9 108.0
C11 C9 H9 108.0
C11 C9 C10 112.3(5)
N3 C9 H9 108.0
N3 C9 C10 111.0(4)
N3 C9 C11 109.3(4)
C9 C10 H10A 109.5
C9 C10 H10B 109.5
C9 C10 H10C 109.5
H10A C10 H10B 109.5
H10A C10 H10C 109.5
H10B C10 H10C 109.5
C9 C11 H11A 109.5
C9 C11 H11B 109.5
C9 C11 H11C 109.5
H11A C11 H11B 109.5
H11A C11 H11C 109.5
H11B C11 H11C 109.5
C13 C12 Pt1 173.2(3)
C12 C13 C14 177.9(4)
C15 C14 C13 120.7(4)
C19 C14 C13 121.7(4)
C19 C14 C15 117.6(3)
C14 C15 H15 119.5
C16 C15 C14 121.0(4)
C16 C15 H15 119.5
C15 C16 H16 119.3
C17 C16 C15 121.4(4)
C17 C16 H16 119.3
C16 C17 C18 117.3(4)
C16 C17 C20 123.0(4)
C18 C17 C20 119.7(4)
C17 C18 H18 119.1
C19 C18 C17 121.9(4)
C19 C18 H18 119.1
C14 C19 H19 119.6
C18 C19 C14 120.9(4)
C18 C19 H19 119.6
C21 C20 C17 109.4(3)
C21 C20 C23 110.0(4)
C22 C20 C17 111.8(4)
C22 C20 C21 109.8(4)
C22 C20 C23 107.4(4)
C23 C20 C17 108.4(4)
C20 C21 H21A 109.5
C20 C21 H21B 109.5
C20 C21 H21C 109.5
H21A C21 H21B 109.5
H21A C21 H21C 109.5
H21B C21 H21C 109.5
C20 C22 H22A 109.5
C20 C22 H22B 109.5
C20 C22 H22C 109.5
H22A C22 H22B 109.5
H22A C22 H22C 109.5
H22B C22 H22C 109.5
C20 C23 H23A 109.5
C20 C23 H23B 109.5
C20 C23 H23C 109.5
H23A C23 H23B 109.5
H23A C23 H23C 109.5
H23B C23 H23C 109.5
C25 C24 Pt1 171.8(3)
C24 C25 C26 174.6(4)
C27 C26 C25 122.9(3)
C27 C26 C31 116.5(3)
C31 C26 C25 120.6(3)
C26 C27 H27 119.3
C26 C27 C28 121.5(4)
C28 C27 H27 119.3
C27 C28 H28 118.8
C29 C28 C27 122.4(4)
C29 C28 H28 118.8
C28 C29 C30 116.1(4)
C28 C29 C32 123.3(4)
C30 C29 C32 120.6(4)
C29 C30 H30 119.1
C31 C30 C29 121.8(4)
C31 C30 H30 119.1
C26 C31 H31 119.2
C30 C31 C26 121.7(4)
C30 C31 H31 119.2
C29 C32 C33 107.9(4)
C34 C32 C29 111.1(4)
C34 C32 C33 108.0(5)
C34 C32 C35 109.5(5)
C35 C32 C29 113.1(4)
C35 C32 C33 107.0(5)
C32 C33 H33A 109.5
C32 C33 H33B 109.5
C32 C33 H33C 109.5
H33A C33 H33B 109.5
H33A C33 H33C 109.5
H33B C33 H33C 109.5
C32 C34 H34A 109.5
C32 C34 H34B 109.5
C32 C34 H34C 109.5
H34A C34 H34B 109.5
H34A C34 H34C 109.5
H34B C34 H34C 109.5
C32 C35 H35A 109.5
C32 C35 H35B 109.5
C32 C35 H35C 109.5
H35A C35 H35B 109.5
H35A C35 H35C 109.5
H35B C35 H35C 109.5
C1 N1 Pt1 125.8(3)
C5 N1 C1 118.3(3)
C5 N1 Pt1 115.4(2)
C5 N2 C8 130.4(3)
C6 N2 C5 119.3(3)
C6 N2 C8 109.9(3)
C6 N3 C7 110.6(3)
C6 N3 C9 124.1(3)
C7 N3 C9 124.5(3)
C6 Pt1 C12 170.32(14)
C6 Pt1 N1 78.33(13)
C12 Pt1 N1 92.41(13)
C24 Pt1 C6 98.65(14)
C24 Pt1 C12 90.94(14)
C24 Pt1 N1 170.01(13)

loop_
_geom_bond_atom_site_label_1
_geom_bond_atom_site_label_2
_geom_bond_distance
C1 H1 0.9300
C1 C2 1.374(6)
C1 N1 1.352(5)
C2 H2 0.9300
C2 C3 1.385(6)
C3 H3 0.9300
C3 C4 1.380(6)
C4 H4 0.9300
C4 C5 1.370(5)
C5 N1 1.342(5)
C5 N2 1.386(5)
C6 N2 1.386(4)
C6 N3 1.328(5)
C6 Pt1 2.003(3)
C7 H7 0.9300
C7 C8 1.318(6)
C7 N3 1.410(5)
C8 H8 0.9300
C8 N2 1.400(5)
C9 H9 0.9800
C9 C10 1.515(6)
C9 C11 1.515(7)
C9 N3 1.463(5)
C10 H10A 0.9600
C10 H10B 0.9600
C10 H10C 0.9600
C11 H11A 0.9600
C11 H11B 0.9600
C11 H11C 0.9600
C12 C13 1.116(5)
C12 Pt1 2.015(4)
C13 C14 1.495(5)
C14 C15 1.397(6)
C14 C19 1.391(6)
C15 H15 0.9300
C15 C16 1.384(5)
C16 H16 0.9300
C16 C17 1.384(6)
C17 C18 1.395(6)
C17 C20 1.539(5)
C18 H18 0.9300
C18 C19 1.376(5)
C19 H19 0.9300
C20 C21 1.524(6)
C20 C22 1.521(7)
C20 C23 1.532(7)
C21 H21A 0.9600
C21 H21B 0.9600
C21 H21C 0.9600
C22 H22A 0.9600
C22 H22B 0.9600
C22 H22C 0.9600
C23 H23A 0.9600
C23 H23B 0.9600
C23 H23C 0.9600
C24 C25 1.205(5)
C24 Pt1 1.951(3)
C25 C26 1.444(5)
C26 C27 1.382(5)
C26 C31 1.392(5)
C27 H27 0.9300
C27 C28 1.384(5)
C28 H28 0.9300
C28 C29 1.380(5)
C29 C30 1.391(6)
C29 C32 1.533(5)
C30 H30 0.9300
C30 C31 1.381(6)
C31 H31 0.9300
C32 C33 1.534(7)
C32 C34 1.504(8)
C32 C35 1.511(7)
C33 H33A 0.9600
C33 H33B 0.9600
C33 H33C 0.9600
C34 H34A 0.9600
C34 H34B 0.9600
C34 H34C 0.9600
C35 H35A 0.9600
C35 H35B 0.9600
C35 H35C 0.9600
N1 Pt1 2.089(3)
